data_7021646
loop_
_publ_author_name
'Rivers, Joseph H.'
'Jones, Richard A.'

_publ_section_title
;
 Synthesis and structures of Co bis-trifluoromethylpyrazolate complexes.
;
_journal_issue 36
_journal_name_full 'Dalton transactions (Cambridge, England : 2003)'
_journal_page_first 12898
_journal_page_last 12907
_journal_paper_doi 10.1039/c3dt50758k
_journal_volume 42
_journal_year 2013
_chemical_formula_moiety 'C19 H29 Co F12 N4 P3'
_chemical_formula_sum 'C19 H29 Co F12 N4 P3'
_chemical_formula_weight 693.30
_chemical_name_common
;tris(trimethylphosphine)-mer-bis(3,5-bis
(trifluoromethyl)pyrzolate)cobalt(ii)
;
_chemical_name_systematic
;
tris(trimethylphosphine)-mer-bis(3,5-bis
(trifluoromethyl)pyrzolate)cobalt(ii)
;
_space_group_IT_number 19
_symmetry_cell_setting orthorhombic
_symmetry_space_group_name_Hall 'P 2ac 2ab'
_symmetry_space_group_name_H-M 'P 21 21 21'
_atom_sites_solution_hydrogens geom
_atom_sites_solution_primary direct
_atom_sites_solution_secondary difmap
_audit_creation_method SHELXL-97
_cell_angle_alpha 90.00
_cell_angle_beta 90.00
_cell_angle_gamma 90.00
_cell_formula_units_Z 4
_cell_length_a 9.3916(8)
_cell_length_b 15.6362(12)
_cell_length_c 19.3585(16)
_cell_measurement_reflns_used 17672
_cell_measurement_temperature 100(2)
_cell_measurement_theta_max 27.48
_cell_measurement_theta_min 3.02
_cell_volume 2842.8(4)
_computing_cell_refinement 'CrystalClear (Rigaku Inc., 2008)'
_computing_data_collection 'CrystalClear (Rigaku Inc., 2008)'
_computing_data_reduction 'CrystalClear (Rigaku Inc., 2008)'
_computing_molecular_graphics 'Ortep-3 for Windows (Farrugia, 1997)'
_computing_publication_material 'CIFTAB (Sheldrick, 2008)'
_computing_structure_refinement 'XL SHELXTL/PC, Siemens Analytical'
_computing_structure_solution
;
SIR97 - Altomare A., Burla M.C., Camalli M., Cascarano G.L., Giacovazzo C.,
Guagliardi A., Moliterni A.G.G., Polidori G.,Spagna R.
;
_diffrn_ambient_temperature 100(2)
_diffrn_measured_fraction_theta_full 0.997
_diffrn_measured_fraction_theta_max 0.997
_diffrn_measurement_device_type 'Rigaku AFC-12 with Saturn 724+CCD'
_diffrn_measurement_method \w-scan
_diffrn_radiation_monochromator graphite
_diffrn_radiation_source 'fine-focus sealed tube'
_diffrn_radiation_type MoK\a
_diffrn_radiation_wavelength 0.71073
_diffrn_reflns_av_R_equivalents 0.0476
_diffrn_reflns_av_sigmaI/netI 0.0569
_diffrn_reflns_limit_h_max 11
_diffrn_reflns_limit_h_min -12
_diffrn_reflns_limit_k_max 17
_diffrn_reflns_limit_k_min -20
_diffrn_reflns_limit_l_max 24
_diffrn_reflns_limit_l_min -25
_diffrn_reflns_number 20766
_diffrn_reflns_theta_full 27.48
_diffrn_reflns_theta_max 27.48
_diffrn_reflns_theta_min 3.02
_exptl_absorpt_coefficient_mu 0.869
_exptl_absorpt_correction_T_max 1.00
_exptl_absorpt_correction_T_min 0.702
_exptl_absorpt_correction_type multi-scan
_exptl_absorpt_process_details
;
Abscor. T. Higashi (2001).
The Rigaku Corporation, Tokyo, Japan.
;
_exptl_crystal_colour brown
_exptl_crystal_density_diffrn 1.620
_exptl_crystal_density_method 'not measured'
_exptl_crystal_description needle
_exptl_crystal_F_000 1404
_exptl_crystal_size_max 0.21
_exptl_crystal_size_mid 0.09
_exptl_crystal_size_min 0.08
_refine_diff_density_max 0.431
_refine_diff_density_min -0.326
_refine_diff_density_rms 0.073
_refine_ls_abs_structure_details 'Flack H D (1983), Acta Cryst. A39, 876-881'
_refine_ls_abs_structure_Flack 0.010(12)
_refine_ls_extinction_method none
_refine_ls_goodness_of_fit_ref 1.058
_refine_ls_hydrogen_treatment constr
_refine_ls_matrix_type full
_refine_ls_number_parameters 361
_refine_ls_number_reflns 6506
_refine_ls_number_restraints 0
_refine_ls_restrained_S_all 1.058
_refine_ls_R_factor_all 0.0469
_refine_ls_R_factor_gt 0.0388
_refine_ls_shift/su_max 0.001
_refine_ls_shift/su_mean 0.000
_refine_ls_structure_factor_coef Fsqd
_refine_ls_weighting_details 'calc w=1/[\s^2^(Fo^2^)+(0.0366P)^2^+0.1825P] where P=(Fo^2^+2Fc^2^)/3'
_refine_ls_weighting_scheme calc
_refine_ls_wR_factor_gt 0.0781
_refine_ls_wR_factor_ref 0.0810
_reflns_number_gt 5775
_reflns_number_total 6506
_reflns_threshold_expression >2sigma(I)
_cod_data_source_file c3dt50758k.txt
_cod_data_source_block CoP3Pz2
_cod_original_sg_symbol_H-M P212121
_cod_database_code 7021646

loop_
_symmetry_equiv_pos_as_xyz
'x, y, z'
'-x+1/2, -y, z+1/2'
'x+1/2, -y+1/2, -z'
'-x, y+1/2, -z+1/2'

loop_
_atom_site_label
_atom_site_type_symbol
_atom_site_fract_x
_atom_site_fract_y
_atom_site_fract_z
_atom_site_U_iso_or_equiv
_atom_site_adp_type
_atom_site_occupancy
_atom_site_symmetry_multiplicity
_atom_site_calc_flag
_atom_site_refinement_flags
Co1 Co 0.64031(4) 1.00374(2) 0.649827(18) 0.01190(9) Uani 1 1 d .
P1 P 0.71069(8) 0.85878(4) 0.61112(4) 0.01679(16) Uani 1 1 d .
P2 P 0.45111(8) 0.95652(4) 0.71207(4) 0.01450(15) Uani 1 1 d .
P3 P 0.81601(8) 1.06578(4) 0.58828(4) 0.01596(16) Uani 1 1 d .
F1 F 0.52625(18) 1.18116(9) 0.66515(8) 0.0220(4) Uani 1 1 d .
F2 F 0.31254(19) 1.21845(10) 0.63735(9) 0.0306(4) Uani 1 1 d .
F3 F 0.4884(2) 1.25799(10) 0.57441(9) 0.0291(4) Uani 1 1 d .
F4 F 0.1732(2) 0.90849(11) 0.48436(9) 0.0320(4) Uani 1 1 d .
F5 F 0.1749(2) 1.00980(11) 0.41057(9) 0.0392(5) Uani 1 1 d .
F6 F 0.3390(2) 0.91366(12) 0.40897(10) 0.0380(5) Uani 1 1 d .
F7 F 0.7763(2) 1.18611(10) 0.73849(9) 0.0300(4) Uani 1 1 d .
F8 F 0.8101(2) 1.17651(10) 0.84771(10) 0.0422(5) Uani 1 1 d .
F9 F 0.60699(19) 1.14400(11) 0.80384(11) 0.0352(5) Uani 1 1 d .
F10 F 0.9411(2) 0.83358(10) 0.89865(9) 0.0313(4) Uani 1 1 d .
F11 F 1.11756(18) 0.86485(11) 0.83307(11) 0.0360(5) Uani 1 1 d .
F12 F 0.9542(2) 0.77907(10) 0.79674(10) 0.0331(5) Uani 1 1 d .
N1 N 0.4993(2) 1.03975(13) 0.57874(12) 0.0140(5) Uani 1 1 d .
N2 N 0.4524(3) 0.98044(13) 0.53389(12) 0.0159(5) Uani 1 1 d .
N3 N 0.7631(2) 0.99611(15) 0.73341(10) 0.0132(4) Uani 1 1 d .
N4 N 0.8251(2) 0.91891(14) 0.74505(12) 0.0165(5) Uani 1 1 d .
C1 C 0.9014(3) 0.83435(18) 0.59946(17) 0.0250(7) Uani 1 1 d .
H1A H 0.9507 0.8396 0.6439 0.038 Uiso 1 1 calc R
H1B H 0.9429 0.8746 0.5663 0.038 Uiso 1 1 calc R
H1C H 0.9119 0.7758 0.5820 0.038 Uiso 1 1 calc R
C2 C 0.6658(3) 0.76699(16) 0.66625(16) 0.0230(7) Uani 1 1 d .
H2A H 0.5625 0.7649 0.6732 0.035 Uiso 1 1 calc R
H2B H 0.7134 0.7731 0.7110 0.035 Uiso 1 1 calc R
H2C H 0.6976 0.7141 0.6439 0.035 Uiso 1 1 calc R
C3 C 0.6398(4) 0.82053(17) 0.52877(15) 0.0279(7) Uani 1 1 d .
H3A H 0.6818 0.7648 0.5178 0.042 Uiso 1 1 calc R
H3B H 0.6636 0.8615 0.4922 0.042 Uiso 1 1 calc R
H3C H 0.5362 0.8149 0.5321 0.042 Uiso 1 1 calc R
C4 C 0.4926(3) 0.89989(17) 0.79165(15) 0.0207(6) Uani 1 1 d .
H4A H 0.4040 0.8825 0.8144 0.031 Uiso 1 1 calc R
H4B H 0.5467 0.9376 0.8224 0.031 Uiso 1 1 calc R
H4C H 0.5495 0.8490 0.7810 0.031 Uiso 1 1 calc R
C5 C 0.3289(3) 1.03942(18) 0.74185(15) 0.0227(7) Uani 1 1 d .
H5A H 0.2866 1.0684 0.7019 0.034 Uiso 1 1 calc R
H5B H 0.3810 1.0811 0.7699 0.034 Uiso 1 1 calc R
H5C H 0.2533 1.0133 0.7697 0.034 Uiso 1 1 calc R
C6 C 0.3260(3) 0.88724(17) 0.66730(15) 0.0227(7) Uani 1 1 d .
H6A H 0.3773 0.8388 0.6470 0.034 Uiso 1 1 calc R
H6B H 0.2783 0.9196 0.6306 0.034 Uiso 1 1 calc R
H6C H 0.2548 0.8660 0.7001 0.034 Uiso 1 1 calc R
C7 C 0.8322(3) 1.02980(18) 0.49875(15) 0.0252(7) Uani 1 1 d .
H7A H 0.9038 1.0645 0.4749 0.038 Uiso 1 1 calc R
H7B H 0.7402 1.0360 0.4754 0.038 Uiso 1 1 calc R
H7C H 0.8612 0.9696 0.4980 0.038 Uiso 1 1 calc R
C8 C 0.8014(4) 1.18030(17) 0.57239(16) 0.0245(7) Uani 1 1 d .
H8A H 0.7864 1.2102 0.6163 0.037 Uiso 1 1 calc R
H8B H 0.7207 1.1913 0.5416 0.037 Uiso 1 1 calc R
H8C H 0.8893 1.2010 0.5508 0.037 Uiso 1 1 calc R
C9 C 0.9930(3) 1.0564(2) 0.62529(16) 0.0270(7) Uani 1 1 d .
H9A H 1.0635 1.0778 0.5922 0.041 Uiso 1 1 calc R
H9B H 1.0129 0.9963 0.6357 0.041 Uiso 1 1 calc R
H9C H 0.9981 1.0901 0.6679 0.041 Uiso 1 1 calc R
C10 C 0.4384(3) 1.19139(17) 0.61149(15) 0.0198(6) Uani 1 1 d .
C11 C 0.4209(3) 1.11261(16) 0.56998(14) 0.0146(6) Uani 1 1 d .
C12 C 0.3205(3) 1.09938(16) 0.51905(14) 0.0157(6) Uani 1 1 d .
H12 H 0.2509 1.1382 0.5022 0.019 Uiso 1 1 calc R
C13 C 0.3454(3) 1.01632(15) 0.49851(14) 0.0155(6) Uani 1 1 d .
C14 C 0.2597(3) 0.96265(17) 0.45051(15) 0.0199(6) Uani 1 1 d .
C15 C 0.7473(3) 1.13790(18) 0.79439(15) 0.0214(6) Uani 1 1 d .
C16 C 0.7973(3) 1.04850(16) 0.78739(14) 0.0157(6) Uani 1 1 d .
C17 C 0.8819(3) 1.00563(17) 0.83445(13) 0.0184(6) Uani 1 1 d .
H17 H 0.9213 1.0263 0.8765 0.022 Uiso 1 1 calc R
C18 C 0.8952(3) 0.92471(17) 0.80508(14) 0.0147(6) Uani 1 1 d .
C19 C 0.9762(3) 0.85065(18) 0.83273(15) 0.0208(6) Uani 1 1 d .

loop_
_atom_site_aniso_label
_atom_site_aniso_U_11
_atom_site_aniso_U_22
_atom_site_aniso_U_33
_atom_site_aniso_U_23
_atom_site_aniso_U_13
_atom_site_aniso_U_12
Co1 0.01311(17) 0.01154(16) 0.01104(17) 0.00065(14) -0.00055(14) -0.00059(15)
P1 0.0201(4) 0.0130(3) 0.0173(4) -0.0013(3) 0.0012(3) 0.0007(3)
P2 0.0146(3) 0.0146(3) 0.0143(4) 0.0015(3) 0.0017(3) 0.0007(3)
P3 0.0163(4) 0.0171(3) 0.0145(4) 0.0013(3) 0.0005(3) -0.0031(3)
F1 0.0298(10) 0.0183(7) 0.0178(9) -0.0036(7) -0.0081(7) 0.0012(7)
F2 0.0261(10) 0.0277(9) 0.0379(11) -0.0104(8) -0.0022(9) 0.0105(8)
F3 0.0464(12) 0.0136(7) 0.0272(10) 0.0057(7) -0.0095(9) -0.0025(8)
F4 0.0335(11) 0.0352(9) 0.0274(10) 0.0002(8) 0.0012(9) -0.0185(9)
F5 0.0466(12) 0.0372(10) 0.0337(11) 0.0055(9) -0.0258(9) -0.0054(10)
F6 0.0284(11) 0.0507(11) 0.0347(11) -0.0258(9) 0.0061(9) -0.0112(9)
F7 0.0454(12) 0.0173(8) 0.0273(10) 0.0050(7) -0.0040(9) 0.0002(8)
F8 0.0663(14) 0.0267(9) 0.0336(11) -0.0147(9) -0.0314(11) 0.0101(10)
F9 0.0267(11) 0.0285(9) 0.0504(13) -0.0017(9) 0.0079(9) 0.0121(8)
F10 0.0346(11) 0.0358(10) 0.0234(10) 0.0136(8) -0.0015(8) 0.0067(8)
F11 0.0141(10) 0.0370(10) 0.0568(14) 0.0178(9) -0.0032(9) 0.0046(8)
F12 0.0390(11) 0.0211(9) 0.0394(12) -0.0014(8) -0.0126(10) 0.0111(8)
N1 0.0183(13) 0.0112(10) 0.0124(12) 0.0020(9) -0.0036(9) -0.0028(9)
N2 0.0186(12) 0.0152(11) 0.0139(12) -0.0013(9) -0.0009(10) -0.0038(10)
N3 0.0108(11) 0.0140(10) 0.0149(11) 0.0026(10) -0.0016(8) 0.0007(10)
N4 0.0126(12) 0.0176(11) 0.0194(13) 0.0013(9) -0.0015(10) 0.0021(9)
C1 0.0266(18) 0.0208(15) 0.0277(18) 0.0029(13) 0.0063(14) 0.0068(12)
C2 0.0277(18) 0.0106(12) 0.0307(18) 0.0018(11) 0.0071(14) 0.0004(12)
C3 0.039(2) 0.0195(14) 0.0248(17) -0.0065(13) -0.0036(15) 0.0054(15)
C4 0.0213(16) 0.0217(14) 0.0191(16) 0.0032(12) 0.0021(13) 0.0024(12)
C5 0.0229(17) 0.0217(14) 0.0236(16) 0.0024(12) 0.0065(13) 0.0049(13)
C6 0.0194(17) 0.0235(14) 0.0253(17) -0.0001(12) 0.0032(13) -0.0015(12)
C7 0.0308(18) 0.0271(15) 0.0177(15) -0.0003(12) 0.0029(13) -0.0014(13)
C8 0.0310(18) 0.0192(14) 0.0234(17) 0.0040(12) 0.0036(14) -0.0072(14)
C9 0.0192(16) 0.0343(16) 0.0276(18) 0.0029(14) 0.0008(13) -0.0023(14)
C10 0.0216(16) 0.0187(14) 0.0191(16) -0.0004(12) -0.0063(13) 0.0059(12)
C11 0.0171(15) 0.0129(12) 0.0136(15) 0.0021(11) -0.0011(11) -0.0001(11)
C12 0.0143(14) 0.0173(13) 0.0156(14) 0.0055(11) -0.0005(11) 0.0002(11)
C13 0.0176(14) 0.0164(13) 0.0125(13) 0.0021(10) 0.0015(11) -0.0027(11)
C14 0.0231(16) 0.0232(15) 0.0135(14) -0.0002(12) -0.0005(12) -0.0023(13)
C15 0.0257(16) 0.0200(14) 0.0184(16) -0.0020(13) -0.0061(13) 0.0013(13)
C16 0.0145(14) 0.0172(13) 0.0153(14) 0.0010(11) -0.0001(11) 0.0012(11)
C17 0.0178(14) 0.0242(14) 0.0132(14) -0.0029(12) -0.0039(10) -0.0019(13)
C18 0.0108(14) 0.0192(13) 0.0140(14) 0.0031(11) -0.0010(10) 0.0009(11)
C19 0.0192(16) 0.0229(14) 0.0201(17) 0.0043(12) -0.0037(12) 0.0033(13)

loop_
_atom_type_symbol
_atom_type_description
_atom_type_scat_dispersion_real
_atom_type_scat_dispersion_imag
_atom_type_scat_source
C C 0.0033 0.0016 'International Tables Vol C Tables 4.2.6.8 and 6.1.1.4'
H H 0.0000 0.0000 'International Tables Vol C Tables 4.2.6.8 and 6.1.1.4'
N N 0.0061 0.0033 'International Tables Vol C Tables 4.2.6.8 and 6.1.1.4'
F F 0.0171 0.0103 'International Tables Vol C Tables 4.2.6.8 and 6.1.1.4'
P P 0.1023 0.0942 'International Tables Vol C Tables 4.2.6.8 and 6.1.1.4'
Co Co 0.3494 0.9721 'International Tables Vol C Tables 4.2.6.8 and 6.1.1.4'

loop_
_geom_angle_atom_site_label_1
_geom_angle_atom_site_label_2
_geom_angle_atom_site_label_3
_geom_angle
N3 Co1 N1 164.60(9)
N3 Co1 P3 91.80(7)
N1 Co1 P3 89.99(7)
N3 Co1 P2 90.14(7)
N1 Co1 P2 86.46(7)
P3 Co1 P2 173.31(3)
N3 Co1 P1 92.09(7)
N1 Co1 P1 103.13(6)
P3 Co1 P1 92.21(3)
P2 Co1 P1 94.12(3)
C3 P1 C2 99.64(14)
C3 P1 C1 100.31(15)
C2 P1 C1 97.58(14)
C3 P1 Co1 117.77(10)
C2 P1 Co1 118.54(9)
C1 P1 Co1 119.04(10)
C6 P2 C4 104.60(14)
C6 P2 C5 99.63(14)
C4 P2 C5 102.30(14)
C6 P2 Co1 116.53(10)
C4 P2 Co1 116.11(10)
C5 P2 Co1 115.41(10)
C9 P3 C8 102.40(15)
C9 P3 C7 105.86(15)
C8 P3 C7 98.55(14)
C9 P3 Co1 115.26(11)
C8 P3 Co1 117.19(11)
C7 P3 Co1 115.42(10)
N2 N1 C11 108.5(2)
N2 N1 Co1 117.99(16)
C11 N1 Co1 132.81(18)
C13 N2 N1 106.7(2)
N4 N3 C16 107.8(2)
N4 N3 Co1 115.86(17)
C16 N3 Co1 136.23(19)
C18 N4 N3 107.1(2)
P1 C1 H1A 109.5
P1 C1 H1B 109.5
H1A C1 H1B 109.5
P1 C1 H1C 109.5
H1A C1 H1C 109.5
H1B C1 H1C 109.5
P1 C2 H2A 109.5
P1 C2 H2B 109.5
H2A C2 H2B 109.5
P1 C2 H2C 109.5
H2A C2 H2C 109.5
H2B C2 H2C 109.5
P1 C3 H3A 109.5
P1 C3 H3B 109.5
H3A C3 H3B 109.5
P1 C3 H3C 109.5
H3A C3 H3C 109.5
H3B C3 H3C 109.5
P2 C4 H4A 109.5
P2 C4 H4B 109.5
H4A C4 H4B 109.5
P2 C4 H4C 109.5
H4A C4 H4C 109.5
H4B C4 H4C 109.5
P2 C5 H5A 109.5
P2 C5 H5B 109.5
H5A C5 H5B 109.5
P2 C5 H5C 109.5
H5A C5 H5C 109.5
H5B C5 H5C 109.5
P2 C6 H6A 109.5
P2 C6 H6B 109.5
H6A C6 H6B 109.5
P2 C6 H6C 109.5
H6A C6 H6C 109.5
H6B C6 H6C 109.5
P3 C7 H7A 109.5
P3 C7 H7B 109.5
H7A C7 H7B 109.5
P3 C7 H7C 109.5
H7A C7 H7C 109.5
H7B C7 H7C 109.5
P3 C8 H8A 109.5
P3 C8 H8B 109.5
H8A C8 H8B 109.5
P3 C8 H8C 109.5
H8A C8 H8C 109.5
H8B C8 H8C 109.5
P3 C9 H9A 109.5
P3 C9 H9B 109.5
H9A C9 H9B 109.5
P3 C9 H9C 109.5
H9A C9 H9C 109.5
H9B C9 H9C 109.5
F1 C10 F3 106.9(2)
F1 C10 F2 106.8(2)
F3 C10 F2 105.1(2)
F1 C10 C11 113.0(2)
F3 C10 C11 113.1(2)
F2 C10 C11 111.4(2)
N1 C11 C12 109.4(2)
N1 C11 C10 124.5(2)
C12 C11 C10 126.0(2)
C13 C12 C11 103.4(2)
C13 C12 H12 128.3
C11 C12 H12 128.3
N2 C13 C12 112.0(2)
N2 C13 C14 119.3(2)
C12 C13 C14 128.3(3)
F5 C14 F6 107.5(2)
F5 C14 F4 105.7(2)
F6 C14 F4 105.6(2)
F5 C14 C13 111.9(2)
F6 C14 C13 113.4(2)
F4 C14 C13 112.2(2)
F8 C15 F9 107.4(3)
F8 C15 F7 106.2(2)
F9 C15 F7 105.7(2)
F8 C15 C16 111.0(2)
F9 C15 C16 113.2(2)
F7 C15 C16 113.0(2)
N3 C16 C17 110.4(2)
N3 C16 C15 124.2(2)
C17 C16 C15 125.4(3)
C16 C17 C18 102.9(2)
C16 C17 H17 128.6
C18 C17 H17 128.6
N4 C18 C17 111.8(2)
N4 C18 C19 120.8(2)
C17 C18 C19 127.4(2)
F12 C19 F10 106.9(2)
F12 C19 F11 107.1(2)
F10 C19 F11 105.6(2)
F12 C19 C18 112.7(2)
F10 C19 C18 111.8(2)
F11 C19 C18 112.2(2)

loop_
_geom_bond_atom_site_label_1
_geom_bond_atom_site_label_2
_geom_bond_distance
Co1 N3 1.990(2)
Co1 N1 1.991(2)
Co1 P3 2.2548(8)
Co1 P2 2.2703(8)
Co1 P1 2.4772(8)
P1 C3 1.828(3)
P1 C2 1.837(3)
P1 C1 1.845(3)
P2 C6 1.818(3)
P2 C4 1.819(3)
P2 C5 1.825(3)
P3 C9 1.816(3)
P3 C8 1.822(3)
P3 C7 1.828(3)
F1 C10 1.336(3)
F2 C10 1.352(3)
F3 C10 1.349(3)
F4 C14 1.344(3)
F5 C14 1.332(3)
F6 C14 1.337(3)
F7 C15 1.347(3)
F8 C15 1.333(3)
F9 C15 1.334(3)
F10 C19 1.345(3)
F11 C19 1.346(3)
F12 C19 1.334(3)
N1 N2 1.345(3)
N1 C11 1.367(3)
N2 C13 1.339(3)
N3 N4 1.359(3)
N3 C16 1.366(3)
N4 C18 1.339(3)
C1 H1A 0.9800
C1 H1B 0.9800
C1 H1C 0.9800
C2 H2A 0.9800
C2 H2B 0.9800
C2 H2C 0.9800
C3 H3A 0.9800
C3 H3B 0.9800
C3 H3C 0.9800
C4 H4A 0.9800
C4 H4B 0.9800
C4 H4C 0.9800
C5 H5A 0.9800
C5 H5B 0.9800
C5 H5C 0.9800
C6 H6A 0.9800
C6 H6B 0.9800
C6 H6C 0.9800
C7 H7A 0.9800
C7 H7B 0.9800
C7 H7C 0.9800
C8 H8A 0.9800
C8 H8B 0.9800
C8 H8C 0.9800
C9 H9A 0.9800
C9 H9B 0.9800
C9 H9C 0.9800
C10 C11 1.480(4)
C11 C12 1.380(4)
C12 C13 1.378(4)
C12 H12 0.9500
C13 C14 1.489(4)
C15 C16 1.481(4)
C16 C17 1.382(4)
C17 C18 1.393(4)
C17 H17 0.9500
C18 C19 1.485(4)

loop_
_geom_torsion_atom_site_label_1
_geom_torsion_atom_site_label_2
_geom_torsion_atom_site_label_3
_geom_torsion_atom_site_label_4
_geom_torsion
N3 Co1 P1 C3 -177.24(14)
N1 Co1 P1 C3 5.15(14)
P3 Co1 P1 C3 -85.35(13)
P2 Co1 P1 C3 92.48(13)
N3 Co1 P1 C2 62.63(14)
N1 Co1 P1 C2 -114.98(14)
P3 Co1 P1 C2 154.52(12)
P2 Co1 P1 C2 -27.65(13)
N3 Co1 P1 C1 -55.65(14)
N1 Co1 P1 C1 126.74(14)
P3 Co1 P1 C1 36.23(12)
P2 Co1 P1 C1 -145.94(12)
N3 Co1 P2 C6 -144.14(12)
N1 Co1 P2 C6 50.89(12)
P1 Co1 P2 C6 -52.03(11)
N3 Co1 P2 C4 -20.19(12)
N1 Co1 P2 C4 174.84(12)
P1 Co1 P2 C4 71.91(11)
N3 Co1 P2 C5 99.51(13)
N1 Co1 P2 C5 -65.46(13)
P1 Co1 P2 C5 -168.39(12)
N3 Co1 P3 C9 15.93(14)
N1 Co1 P3 C9 -179.37(13)
P1 Co1 P3 C9 -76.23(12)
N3 Co1 P3 C8 -104.68(13)
N1 Co1 P3 C8 60.02(13)
P1 Co1 P3 C8 163.16(12)
N3 Co1 P3 C7 139.90(13)
N1 Co1 P3 C7 -55.40(13)
P1 Co1 P3 C7 47.74(12)
N3 Co1 N1 N2 -160.4(3)
P3 Co1 N1 N2 102.79(18)
P2 Co1 N1 N2 -82.88(18)
P1 Co1 N1 N2 10.5(2)
N3 Co1 N1 C11 9.1(5)
P3 Co1 N1 C11 -87.7(2)
P2 Co1 N1 C11 86.7(2)
P1 Co1 N1 C11 -179.9(2)
C11 N1 N2 C13 -0.6(3)
Co1 N1 N2 C13 171.33(17)
N1 Co1 N3 N4 164.4(3)
P3 Co1 N3 N4 -99.11(17)
P2 Co1 N3 N4 87.29(17)
P1 Co1 N3 N4 -6.84(17)
N1 Co1 N3 C16 -10.5(5)
P3 Co1 N3 C16 86.0(3)
P2 Co1 N3 C16 -87.6(3)
P1 Co1 N3 C16 178.2(3)
C16 N3 N4 C18 0.1(3)
Co1 N3 N4 C18 -176.22(17)
N2 N1 C11 C12 0.7(3)
Co1 N1 C11 C12 -169.52(19)
N2 N1 C11 C10 178.1(2)
Co1 N1 C11 C10 7.9(4)
F1 C10 C11 N1 -8.4(4)
F3 C10 C11 N1 113.3(3)
F2 C10 C11 N1 -128.7(3)
F1 C10 C11 C12 168.6(3)
F3 C10 C11 C12 -69.8(4)
F2 C10 C11 C12 48.3(4)
N1 C11 C12 C13 -0.6(3)
C10 C11 C12 C13 -177.9(3)
N1 N2 C13 C12 0.2(3)
N1 N2 C13 C14 -172.6(2)
C11 C12 C13 N2 0.2(3)
C11 C12 C13 C14 172.3(3)
N2 C13 C14 F5 -169.0(2)
C12 C13 C14 F5 19.4(4)
N2 C13 C14 F6 -47.2(3)
C12 C13 C14 F6 141.2(3)
N2 C13 C14 F4 72.3(3)
C12 C13 C14 F4 -99.2(3)
N4 N3 C16 C17 0.1(3)
Co1 N3 C16 C17 175.3(2)
N4 N3 C16 C15 -178.8(2)
Co1 N3 C16 C15 -3.6(4)
F8 C15 C16 N3 -172.9(3)
F9 C15 C16 N3 66.3(4)
F7 C15 C16 N3 -53.7(4)
F8 C15 C16 C17 8.5(4)
F9 C15 C16 C17 -112.3(3)
F7 C15 C16 C17 127.6(3)
N3 C16 C17 C18 -0.2(3)
C15 C16 C17 C18 178.6(3)
N3 N4 C18 C17 -0.2(3)
N3 N4 C18 C19 -179.6(2)
C16 C17 C18 N4 0.2(3)
C16 C17 C18 C19 179.6(3)
N4 C18 C19 F12 -8.3(4)
C17 C18 C19 F12 172.5(3)
N4 C18 C19 F10 -128.8(3)
C17 C18 C19 F10 52.0(4)
N4 C18 C19 F11 112.7(3)
C17 C18 C19 F11 -66.5(4)
